data_1524554
loop_
_publ_author_name
'Hollan, L.'
'Lecocq, P.'

_publ_section_title
;
 Structure cristalline et proprietes magnetiques du compose defini Cr2 Sn3
;
_journal_name_full
;
Comptes Rendus Hebdomadaires des Seances de l'Academie des Sciences, Serie C, 
Sciences Chimiques (1966-)
;
_journal_page_first 1577
_journal_page_last 1578
_journal_volume 262
_journal_year 1966
_chemical_formula_sum 'Cr Sn2'
_space_group_IT_number 70
_symmetry_space_group_name_Hall 'F 2 2 -1d'
_symmetry_space_group_name_H-M 'F d d d :1'
_cell_angle_alpha 90
_cell_angle_beta 90
_cell_angle_gamma 90
_cell_formula_units_Z 16
_cell_length_a 9.428
_cell_length_b 5.424
_cell_length_c 18.47
_cell_volume 944.509
_citation_journal_id_ASTM CHDCAQ
_cod_data_source_file Hollan_CHDCAQ_1966_1370.cif
_cod_data_source_block Cr1Sn2
_cod_original_cell_volume 944.5091
_cod_original_sg_symbol_Hall '-F 2uv 2vw (x+1/8,y+1/8,z+1/8)'
_cod_original_formula_sum 'Cr1 Sn2'
_cod_database_code 1524554

loop_
_symmetry_equiv_pos_as_xyz
x,y,z
-x+1/2,-y+1/2,z
x,-y+1/2,-z+1/2
-x+1/2,y,-z+1/2
-x+1/4,-y+1/4,-z+1/4
x-1/4,y-1/4,-z+1/4
-x+1/4,y-1/4,z-1/4
x-1/4,-y+1/4,z-1/4
x,y+1/2,z+1/2
-x+1/2,-y+1,z+1/2
x,-y+1,-z+1
-x+1/2,y+1/2,-z+1
-x+1/4,-y+3/4,-z+3/4
x-1/4,y+1/4,-z+3/4
-x+1/4,y+1/4,z+1/4
x-1/4,-y+3/4,z+1/4
x+1/2,y,z+1/2
-x+1,-y+1/2,z+1/2
x+1/2,-y+1/2,-z+1
-x+1,y,-z+1
-x+3/4,-y+1/4,-z+3/4
x+1/4,y-1/4,-z+3/4
-x+3/4,y-1/4,z+1/4
x+1/4,-y+1/4,z+1/4
x+1/2,y+1/2,z
-x+1,-y+1,z
x+1/2,-y+1,-z+1/2
-x+1,y+1/2,-z+1/2
-x+3/4,-y+3/4,-z+1/4
x+1/4,y+1/4,-z+1/4
-x+3/4,y+1/4,z-1/4
x+1/4,-y+3/4,z-1/4

loop_
_atom_site_label
_atom_site_type_symbol
_atom_site_fract_x
_atom_site_fract_y
_atom_site_fract_z
_atom_site_occupancy
_atom_site_U_iso_or_equiv
Cr1 Cr 0 0 0.125 1 0.0
Sn2 Sn 0 0 0.417 1 0.0
Sn1 Sn 0.167 0 0 1 0.0
